data_7709412
loop_
_publ_author_name
'Jiang, Bao'
'Shu, Shan'
'Yang, Zhihua'
'Zhang, Fangfang'
'Zhang, Min'
'Pan, Shilie'

_publ_section_title
;
 Pb2Al2B3O8F3: Structure and Properties of a New Fluoroaluminoborate with
 Non-traditional Chain-like B3O8 Group
;
_journal_name_full 'Dalton Transactions'
_journal_paper_doi 10.1039/D1DT04312A
_journal_year 2022
_chemical_formula_moiety '0.25(Al8 B12 F12 O32 Pb8)'
_chemical_formula_sum 'Al2 B3 F3 O8 Pb2'
_chemical_formula_weight 685.77
_space_group_crystal_system orthorhombic
_space_group_IT_number 60
_space_group_name_Hall '-P 2n 2ab'
_space_group_name_H-M_alt 'P b c n'
_atom_sites_solution_primary iterative
_audit_creation_date 2021-08-25
_audit_creation_method
;
Olex2 1.2
(compiled 2018.05.29 svn.r3508 for OlexSys, GUI svn.r5506)
;
_audit_update_record
;
2021-11-22 deposited with the CCDC.	2022-01-31 downloaded from the CCDC.
;
_cell_angle_alpha 90
_cell_angle_beta 90
_cell_angle_gamma 90
_cell_formula_units_Z 4
_cell_length_a 9.8591(4)
_cell_length_b 8.6238(4)
_cell_length_c 9.3131(3)
_cell_measurement_reflns_used 2592
_cell_measurement_temperature 296.0
_cell_measurement_theta_max 27.41
_cell_measurement_theta_min 4.13
_cell_volume 791.83(6)
_computing_cell_refinement 'SAINT V8.40A (?, 2016)'
_computing_data_reduction 'SAINT V8.40A (?, 2016)'
_computing_molecular_graphics 'Olex2 (Dolomanov et al., 2009)'
_computing_publication_material 'Olex2 (Dolomanov et al., 2009)'
_computing_structure_refinement 'XL (Sheldrick, 2008)'
_computing_structure_solution 'olex2.solve (Bourhis et al., 2015)'
_diffrn_ambient_temperature 296.0
_diffrn_measured_fraction_theta_full 1.000
_diffrn_measured_fraction_theta_max 1.000
_diffrn_measurement_device_type 'Bruker APEX-II CCD'
_diffrn_measurement_method '\f and \w scans'
_diffrn_radiation_type MoK\a
_diffrn_radiation_wavelength 0.71073
_diffrn_reflns_av_R_equivalents 0.0575
_diffrn_reflns_av_unetI/netI 0.0344
_diffrn_reflns_Laue_measured_fraction_full 1.000
_diffrn_reflns_Laue_measured_fraction_max 1.000
_diffrn_reflns_limit_h_max 12
_diffrn_reflns_limit_h_min -12
_diffrn_reflns_limit_k_max 11
_diffrn_reflns_limit_k_min -11
_diffrn_reflns_limit_l_max 12
_diffrn_reflns_limit_l_min -12
_diffrn_reflns_number 7001
_diffrn_reflns_point_group_measured_fraction_full 1.000
_diffrn_reflns_point_group_measured_fraction_max 1.000
_diffrn_reflns_theta_full 25.242
_diffrn_reflns_theta_max 27.474
_diffrn_reflns_theta_min 3.138
_diffrn_standards_number 0
_exptl_absorpt_coefficient_mu 42.783
_exptl_absorpt_correction_T_max 0.4692
_exptl_absorpt_correction_T_min 0.2308
_exptl_absorpt_correction_type multi-scan
_exptl_absorpt_process_details
'SADABS-2016/2 (Bruker,2016/2) was used for absorption correction. wR2(int) was 0.1558 before and 0.0663 after correction. The Ratio of minimum to maximum transmission is 0.4919. The \l/2 correction factor is Not present.'
_exptl_crystal_colour 'clear light colourless'
_exptl_crystal_colour_lustre clear
_exptl_crystal_colour_modifier light
_exptl_crystal_colour_primary colourless
_exptl_crystal_density_diffrn 5.753
_exptl_crystal_description block
_exptl_crystal_F_000 1184
_refine_diff_density_max 1.445
_refine_diff_density_min -1.001
_refine_diff_density_rms 0.247
_refine_ls_extinction_coef 0.00044(7)
_refine_ls_extinction_expression Fc^*^=kFc[1+0.001xFc^2^\l^3^/sin(2\q)]^-1/4^
_refine_ls_extinction_method 'SHELXL-2016/6 (Sheldrick 2016)'
_refine_ls_goodness_of_fit_ref 1.026
_refine_ls_hydrogen_treatment undef
_refine_ls_matrix_type full
_refine_ls_number_parameters 84
_refine_ls_number_reflns 912
_refine_ls_number_restraints 12
_refine_ls_restrained_S_all 1.020
_refine_ls_R_factor_all 0.0256
_refine_ls_R_factor_gt 0.0197
_refine_ls_shift/su_max 0.001
_refine_ls_shift/su_mean 0.000
_refine_ls_structure_factor_coef Fsqd
_refine_ls_weighting_details 'w=1/[\s^2^(Fo^2^)+(0.0054P)^2^+2.2713P] where P=(Fo^2^+2Fc^2^)/3'
_refine_ls_weighting_scheme calc
_refine_ls_wR_factor_gt 0.0408
_refine_ls_wR_factor_ref 0.0429
_reflns_Friedel_coverage 0.000
_reflns_number_gt 789
_reflns_number_total 912
_reflns_threshold_expression 'I > 2\s(I)'
_cod_data_source_file d1dt04312a2.cif
_cod_data_source_block 11111
_cod_database_code 7709412
_shelx_shelxl_version_number 2016/6
_shelx_space_group_comment
;
The symmetry employed for this shelxl refinement is uniquely defined
by the following loop, which should always be used as a source of
symmetry information in preference to the above space-group names.
They are only intended as comments.
;
_olex2_refinement_description
;
1. Uiso/Uaniso restraints and constraints
Uanis(F1) \\sim Ueq: with sigma of 0.001 and sigma for terminal atoms of 0.002
Uanis(B2) \\sim Ueq: with sigma of 0.001 and sigma for terminal atoms of 0.002
;
_olex2_submission_special_instructions 'No special instructions were received'

loop_
_space_group_symop_operation_xyz
'x, y, z'
'-x+1/2, -y+1/2, z+1/2'
'-x, y, -z+1/2'
'x+1/2, -y+1/2, -z'
'-x, -y, -z'
'x-1/2, y-1/2, -z-1/2'
'x, -y, z-1/2'
'-x-1/2, y-1/2, z'

loop_
_atom_site_label
_atom_site_type_symbol
_atom_site_fract_x
_atom_site_fract_y
_atom_site_fract_z
_atom_site_U_iso_or_equiv
_atom_site_adp_type
_atom_site_occupancy
_atom_site_site_symmetry_order
_atom_site_calc_flag
_atom_site_refinement_flags_posn
_atom_site_refinement_flags_adp
_atom_site_refinement_flags_occupancy
_atom_site_disorder_assembly
_atom_site_disorder_group
Pb1 Pb 0.20836(2) 0.51194(2) 0.64560(2) 0.01014(10) Uani 1 1 d . . . A 4
Al1 Al 0.52521(17) 0.6491(2) 0.56593(18) 0.0065(3) Uani 1 1 d . . . . .
F1 F 0.5612(4) 0.8470(4) 0.5168(3) 0.0124(7) Uani 1 1 d . U . . .
F2 F 0.500000 0.7182(5) 0.750000 0.0083(9) Uani 1 2 d S T P . .
O1 O 0.3411(4) 0.6993(5) 0.5297(4) 0.0088(8) Uani 1 1 d . . . . .
O2 O 0.4661(4) 0.4482(5) 0.6212(4) 0.0064(8) Uani 1 1 d . . . . .
O3 O 0.7095(4) 0.6173(5) 0.6027(4) 0.0090(8) Uani 1 1 d . . . . .
O4 O 0.3791(4) 0.2541(5) 0.7787(4) 0.0096(8) Uani 1 1 d . . . . .
B2 B 0.500000 0.3556(10) 0.750000 0.0030(16) Uani 1 2 d S TU P A .
B1 B 0.8083(7) 0.7286(8) 0.5961(6) 0.0080(13) Uani 1 1 d . . . . .

loop_
_atom_site_aniso_label
_atom_site_aniso_U_11
_atom_site_aniso_U_22
_atom_site_aniso_U_33
_atom_site_aniso_U_23
_atom_site_aniso_U_13
_atom_site_aniso_U_12
Pb1 0.01109(14) 0.00995(14) 0.00937(14) 0.00046(8) 0.00052(8) -0.00095(9)
Al1 0.0058(8) 0.0072(9) 0.0064(7) -0.0006(6) -0.0009(7) -0.0003(7)
F1 0.0128(10) 0.0118(11) 0.0125(10) 0.0005(8) 0.0013(8) 0.0002(9)
F2 0.010(2) 0.009(2) 0.007(2) 0.000 0.0024(18) 0.000
O1 0.0066(19) 0.013(2) 0.0072(17) 0.0006(15) 0.0009(15) 0.0000(17)
O2 0.0053(19) 0.009(2) 0.0050(16) -0.0015(14) 0.0024(14) -0.0002(17)
O3 0.011(2) 0.005(2) 0.0114(18) 0.0008(14) -0.0033(16) -0.0022(18)
O4 0.013(2) 0.012(2) 0.0042(17) 0.0008(14) 0.0006(16) -0.0032(18)
B2 0.0029(18) 0.0034(18) 0.0028(17) 0.000 0.0001(10) 0.000
B1 0.005(3) 0.008(3) 0.010(3) -0.001(2) -0.002(2) 0.003(3)

loop_
_atom_type_symbol
_atom_type_description
_atom_type_scat_dispersion_real
_atom_type_scat_dispersion_imag
_atom_type_scat_source
Al Al 0.0645 0.0514 'International Tables Vol C Tables 4.2.6.8 and 6.1.1.4'
B B 0.0013 0.0007 'International Tables Vol C Tables 4.2.6.8 and 6.1.1.4'
F F 0.0171 0.0103 'International Tables Vol C Tables 4.2.6.8 and 6.1.1.4'
O O 0.0106 0.0060 'International Tables Vol C Tables 4.2.6.8 and 6.1.1.4'
Pb Pb -3.3944 10.1111 'International Tables Vol C Tables 4.2.6.8 and 6.1.1.4'

loop_
_geom_angle_atom_site_label_1
_geom_angle_atom_site_label_2
_geom_angle_atom_site_label_3
_geom_angle
_geom_angle_site_symmetry_1
_geom_angle_site_symmetry_3
_geom_angle_publ_flag
F1 Pb1 O2 129.36(12) 4_466 . ?
F1 Pb1 O3 124.39(12) 4_466 3_656 ?
F1 Pb1 O3 81.48(12) 4_466 5_666 ?
F1 Pb1 O4 72.13(11) 4_466 8_665 ?
O1 Pb1 F1 72.59(13) . 4_466 ?
O1 Pb1 O2 63.97(13) . . ?
O1 Pb1 O3 90.01(13) . 3_656 ?
O1 Pb1 O3 73.85(13) . 5_666 ?
O1 Pb1 O4 81.35(13) . 8_665 ?
O2 Pb1 O3 81.45(12) . 3_656 ?
O2 Pb1 O3 62.93(11) . 5_666 ?
O3 Pb1 O3 144.36(17) 3_656 5_666 ?
O4 Pb1 O2 122.57(13) 8_665 . ?
O4 Pb1 O3 148.15(12) 8_665 5_666 ?
O4 Pb1 O3 52.90(12) 8_665 3_656 ?
F1 Al1 Al1 140.17(15) . 5_666 ?
F1 Al1 F2 87.48(19) . . ?
F1 Al1 O1 85.84(18) . . ?
F1 Al1 O2 173.3(2) . . ?
F1 Al1 O2 99.97(18) . 5_666 ?
F1 Al1 O3 89.64(19) . . ?
F2 Al1 Al1 131.55(17) . 5_666 ?
F2 Al1 O1 87.83(14) . . ?
F2 Al1 O2 171.6(2) . 5_666 ?
F2 Al1 O2 90.11(18) . . ?
F2 Al1 O3 90.47(13) . . ?
O1 Al1 Al1 87.87(15) . 5_666 ?
O1 Al1 O2 88.92(18) . 5_666 ?
O1 Al1 O2 87.9(2) . . ?
O2 Al1 Al1 40.56(13) 5_666 5_666 ?
O2 Al1 Al1 41.51(11) . 5_666 ?
O2 Al1 O2 82.07(17) . 5_666 ?
O3 Al1 Al1 96.57(16) . 5_666 ?
O3 Al1 O1 175.2(2) . . ?
O3 Al1 O2 93.35(18) . 5_666 ?
O3 Al1 O2 96.6(2) . . ?
Al1 F1 Pb1 138.75(19) . 4_566 ?
Al1 F2 Al1 142.0(3) 3_656 . ?
Al1 O1 Pb1 107.20(19) . . ?
B1 O1 Pb1 125.2(4) 4_466 . ?
B1 O1 Al1 118.9(4) 4_466 . ?
Al1 O2 Pb1 102.28(17) 5_666 . ?
Al1 O2 Pb1 97.47(17) . . ?
Al1 O2 Al1 97.93(17) . 5_666 ?
B2 O2 Pb1 105.24(19) . . ?
B2 O2 Al1 119.1(4) . 5_666 ?
B2 O2 Al1 130.0(4) . . ?
Al1 O3 Pb1 120.73(18) . 3_656 ?
Al1 O3 Pb1 101.29(15) . 5_666 ?
B1 O3 Pb1 93.6(3) . 3_656 ?
B1 O3 Pb1 92.2(3) . 5_666 ?
B1 O3 Al1 125.5(4) . . ?
B2 O4 Pb1 130.7(3) . 8_655 ?
B1 O4 Pb1 96.2(3) 6_557 8_655 ?
B1 O4 B2 130.2(4) 6_557 . ?
O2 B2 O2 114.7(6) . 3_656 ?
O2 B2 O4 106.2(2) 3_656 3_656 ?
O2 B2 O4 110.4(2) 3_656 . ?
O2 B2 O4 110.5(2) . 3_656 ?
O2 B2 O4 106.2(2) . . ?
O4 B2 O4 108.8(6) . 3_656 ?
O1 B1 O3 121.7(5) 4_566 . ?
O1 B1 O4 122.3(6) 4_566 6_667 ?
O3 B1 O4 115.8(5) . 6_667 ?

loop_
_geom_bond_atom_site_label_1
_geom_bond_atom_site_label_2
_geom_bond_distance
_geom_bond_site_symmetry_2
_geom_bond_publ_flag
Pb1 F1 2.423(3) 4_466 ?
Pb1 O1 2.343(4) . ?
Pb1 O2 2.610(4) . ?
Pb1 O3 2.642(4) 3_656 ?
Pb1 O3 2.692(4) 5_666 ?
Pb1 O4 2.577(4) 8_665 ?
Al1 Al1 2.893(3) 5_666 ?
Al1 F1 1.802(4) . ?
Al1 F2 1.832(2) . ?
Al1 O1 1.896(4) . ?
Al1 O2 1.936(4) 5_666 ?
Al1 O2 1.899(4) . ?
Al1 O3 1.869(4) . ?
O1 B1 1.366(7) 4_466 ?
O2 B2 1.479(6) . ?
O3 B1 1.369(8) . ?
O4 B2 1.503(6) . ?
O4 B1 1.377(7) 6_557 ?

loop_
_geom_torsion_atom_site_label_1
_geom_torsion_atom_site_label_2
_geom_torsion_atom_site_label_3
_geom_torsion_atom_site_label_4
_geom_torsion
_geom_torsion_site_symmetry_1
_geom_torsion_site_symmetry_2
_geom_torsion_site_symmetry_3
_geom_torsion_site_symmetry_4
_geom_torsion_publ_flag
Pb1 O2 B2 O2 -85.14(17) . . . 3_656 ?
Pb1 O2 B2 O4 37.1(4) . . . . ?
Pb1 O2 B2 O4 154.9(3) . . . 3_656 ?
Pb1 O3 B1 O1 41.1(6) 5_666 . . 4_566 ?
Pb1 O3 B1 O1 163.2(5) 3_656 . . 4_566 ?
Pb1 O3 B1 O4 -133.9(5) 5_666 . . 6_667 ?
Pb1 O3 B1 O4 -11.8(5) 3_656 . . 6_667 ?
Pb1 O4 B2 O2 -161.9(3) 8_655 . . 3_656 ?
Pb1 O4 B2 O2 73.2(6) 8_655 . . . ?
Pb1 O4 B2 O4 -45.7(2) 8_655 . . 3_656 ?
Al1 Al1 F1 Pb1 -46.0(4) 5_666 . . 4_566 ?
Al1 Al1 F2 Al1 17.98(12) 5_666 . . 3_656 ?
Al1 Al1 O1 Pb1 58.23(15) 5_666 . . . ?
Al1 Al1 O1 B1 -91.2(4) 5_666 . . 4_466 ?
Al1 Al1 O2 Pb1 -103.58(19) 5_666 . . . ?
Al1 Al1 O2 B2 139.3(5) 5_666 . . . ?
Al1 Al1 O3 Pb1 43.76(15) 5_666 . . 5_666 ?
Al1 Al1 O3 Pb1 -94.4(2) 5_666 . . 3_656 ?
Al1 Al1 O3 B1 144.7(4) 5_666 . . . ?
Al1 O2 B2 O2 161.0(3) 5_666 . . 3_656 ?
Al1 O2 B2 O2 28.7(2) . . . 3_656 ?
Al1 O2 B2 O4 41.1(5) 5_666 . . 3_656 ?
Al1 O2 B2 O4 -76.7(4) 5_666 . . . ?
Al1 O2 B2 O4 151.0(4) . . . . ?
Al1 O2 B2 O4 -91.2(6) . . . 3_656 ?
Al1 O3 B1 O1 -64.4(7) . . . 4_566 ?
Al1 O3 B1 O4 120.5(5) . . . 6_667 ?
F1 Al1 F2 Al1 -170.86(13) . . . 3_656 ?
F1 Al1 O1 Pb1 -161.12(18) . . . . ?
F1 Al1 O1 B1 49.5(4) . . . 4_466 ?
F1 Al1 O3 Pb1 125.1(2) . . . 3_656 ?
F1 Al1 O3 Pb1 -96.80(16) . . . 5_666 ?
F1 Al1 O3 B1 4.2(4) . . . . ?
F2 Al1 F1 Pb1 144.3(3) . . . 4_566 ?
F2 Al1 O1 Pb1 -73.5(2) . . . . ?
F2 Al1 O1 B1 137.1(5) . . . 4_466 ?
F2 Al1 O2 Pb1 73.45(11) . . . . ?
F2 Al1 O2 Al1 177.03(17) . . . 5_666 ?
F2 Al1 O2 B2 -43.7(4) . . . . ?
F2 Al1 O3 Pb1 37.6(2) . . . 3_656 ?
F2 Al1 O3 Pb1 175.72(18) . . . 5_666 ?
F2 Al1 O3 B1 -83.3(4) . . . . ?
O1 Al1 F1 Pb1 -127.7(3) . . . 4_566 ?
O1 Al1 F2 Al1 103.21(14) . . . 3_656 ?
O1 Al1 O2 Pb1 -14.38(15) . . . . ?
O1 Al1 O2 Al1 89.20(19) . . . 5_666 ?
O1 Al1 O2 B2 -131.5(4) . . . . ?
O2 Al1 F1 Pb1 -39.5(3) 5_666 . . 4_566 ?
O2 Al1 F2 Al1 15.35(13) . . . 3_656 ?
O2 Al1 O1 Pb1 16.69(18) . . . . ?
O2 Al1 O1 Pb1 98.80(19) 5_666 . . . ?
O2 Al1 O1 B1 -50.6(4) 5_666 . . 4_466 ?
O2 Al1 O1 B1 -132.7(4) . . . 4_466 ?
O2 Al1 O2 Pb1 -103.58(19) 5_666 . . . ?
O2 Al1 O2 Al1 0.001(0) 5_666 . . 5_666 ?
O2 Al1 O2 B2 139.3(5) 5_666 . . . ?
O2 Al1 O3 Pb1 3.17(19) 5_666 . . 5_666 ?
O2 Al1 O3 Pb1 -52.6(2) . . . 3_656 ?
O2 Al1 O3 Pb1 85.56(16) . . . 5_666 ?
O2 Al1 O3 Pb1 -135.0(2) 5_666 . . 3_656 ?
O2 Al1 O3 B1 -173.5(4) . . . . ?
O2 Al1 O3 B1 104.1(4) 5_666 . . . ?
O3 Al1 F1 Pb1 53.8(3) . . . 4_566 ?
O3 Al1 F2 Al1 -81.25(14) . . . 3_656 ?
O3 Al1 O2 Pb1 163.93(15) . . . . ?
O3 Al1 O2 Al1 -92.48(19) . . . 5_666 ?
O3 Al1 O2 B2 46.8(4) . . . . ?
B1 O4 B2 O2 -5.8(8) 6_557 . . 3_656 ?
B1 O4 B2 O2 -130.7(5) 6_557 . . . ?
B1 O4 B2 O4 110.4(6) 6_557 . . 3_656 ?
